data_2010759
loop_
_publ_author_name
'Sarkhel, Sanjay'
'Srivastava, Prativa'
'Ram, Vishnu J.'
'Maulik, Prakas R.'
'Broder, Charlotte K.'
'Howard, Judith A. K.'

_publ_section_title
;
 A highly functionalized ferrocenylpyrazolo[2,3-<i>a</i>]pyridine
;
_journal_issue 3
_journal_name_full 'Acta Crystallographica Section C'
_journal_page_first e88
_journal_page_last e89
_journal_paper_doi 10.1107/S0108270100002535
_journal_volume 56
_journal_year 2000
_chemical_formula_iupac '[Fe (C5 H5 )(C21 H12 Br N4)]'
_chemical_formula_sum 'C26 H17 Br Fe N4'
_chemical_formula_weight 521.20
_chemical_melting_point 230
_chemical_name_common Pyrazolo[1,5-a]pyridine
_chemical_name_systematic
;
2-[(4-Bromophenyl)-4-cyano-5-ferrocenylpyrazolo[1,5-a]pyridin-7yl]
acetonitrile
;
_space_group_IT_number 2
_symmetry_cell_setting triclinic
_symmetry_space_group_name_Hall '-P 1'
_symmetry_space_group_name_H-M 'P -1'
_cell_angle_alpha 93.5770(10)
_cell_angle_beta 97.7370(10)
_cell_angle_gamma 99.0460(10)
_cell_formula_units_Z 2
_cell_length_a 7.96080(10)
_cell_length_b 10.68440(10)
_cell_length_c 12.8215(3)
_cell_measurement_reflns_used 509
_cell_measurement_temperature 150(2)
_cell_measurement_theta_max 25.55
_cell_measurement_theta_min 2.99
_cell_volume 1063.28(3)
_computing_cell_refinement SMART
_computing_data_collection 'SMART (Bruker, 1998)'
_computing_data_reduction 'SAINT (Bruker, 1998)'
_computing_molecular_graphics 'NRCVAX (Gabe et al., 1989)'
_computing_publication_material SHELXL93
_computing_structure_refinement 'SHELXL93 (Sheldrick, 1993)'
_computing_structure_solution 'SHELXS86 (Sheldrick, 1990)'
_diffrn_ambient_temperature 150(2)
_diffrn_measurement_device 'Bruker SMARTCCD'
_diffrn_measurement_method \w
_diffrn_radiation_monochromator graphite
_diffrn_radiation_source 'fine-focus sealed tube'
_diffrn_radiation_type MoK\a
_diffrn_radiation_wavelength .71073
_diffrn_reflns_av_R_equivalents .0403
_diffrn_reflns_av_sigmaI/netI .0475
_diffrn_reflns_limit_h_max 9
_diffrn_reflns_limit_h_min -10
_diffrn_reflns_limit_k_max 10
_diffrn_reflns_limit_k_min -13
_diffrn_reflns_limit_l_max 16
_diffrn_reflns_limit_l_min -16
_diffrn_reflns_number 7790
_diffrn_reflns_theta_max 27.49
_diffrn_reflns_theta_min 1.61
_diffrn_standards_decay_% 0
_exptl_absorpt_coefficient_mu 2.610
_exptl_absorpt_correction_T_max .855
_exptl_absorpt_correction_T_min .606
_exptl_absorpt_correction_type '\y scan'
_exptl_absorpt_process_details '(XPREP; Sheldrick, 1994)'
_exptl_crystal_colour red
_exptl_crystal_density_diffrn 1.628
_exptl_crystal_density_method 'not measured'
_exptl_crystal_description plate
_exptl_crystal_F_000 524
_exptl_crystal_size_max .25
_exptl_crystal_size_mid .15
_exptl_crystal_size_min .06
_refine_diff_density_max .457
_refine_diff_density_min -.358
_refine_ls_extinction_method none
_refine_ls_goodness_of_fit_all 1.028
_refine_ls_goodness_of_fit_obs .933
_refine_ls_hydrogen_treatment constr
_refine_ls_matrix_type full
_refine_ls_number_parameters 289
_refine_ls_number_reflns 4783
_refine_ls_number_restraints 0
_refine_ls_restrained_S_all 1.114
_refine_ls_restrained_S_obs .933
_refine_ls_R_factor_all .068
_refine_ls_R_factor_obs .048
_refine_ls_shift/esd_max -.001
_refine_ls_shift/esd_mean .000
_refine_ls_structure_factor_coef Fsqd
_refine_ls_weighting_details 'w = 1/[\s^2^(Fo^2^)+(0.0381P)^2^+4.8638P] where P = (Fo^2^+2Fc^2^)/3'
_refine_ls_weighting_scheme calc
_refine_ls_wR_factor_all .140
_refine_ls_wR_factor_obs .106
_reflns_number_observed 3953
_reflns_number_total 4823
_reflns_observed_criterion I>2\s(I)
_cod_data_source_file qb0178.cif
_cod_data_source_block I
_cod_depositor_comments
;
The following automatic conversions were performed:

'_refine_ls_weighting_scheme' value 'calc w =
1/[\s^2^(Fo^2^)+(0.0381P)^2^+4.8638P] where P = (Fo^2^+2Fc^2^)/3' was
changed to 'calc'. New tag '_refine_ls_weighting_details' was
created. The value of the new tag was set to 'w =
1/[\s^2^(Fo^2^)+(0.0381P)^2^+4.8638P] where P = (Fo^2^+2Fc^2^)/3'.

Automatic conversion script
Id: cif_fix_values 3143 2015-03-26 13:38:13Z robertas 
;
_cod_database_code 2010759

loop_
_symmetry_equiv_pos_as_xyz
'x, y, z'
'-x, -y, -z'

loop_
_atom_site_aniso_label
_atom_site_aniso_U_11
_atom_site_aniso_U_22
_atom_site_aniso_U_33
_atom_site_aniso_U_12
_atom_site_aniso_U_13
_atom_site_aniso_U_23
Br .0301(2) .0418(3) .0227(2) -.0025(2) .0016(2) -.0084(2)
Fe .0249(3) .0244(3) .0202(3) .0031(2) .0017(2) -.0025(2)
N1 .024(2) .021(2) .016(2) -.0013(13) .0026(13) -.0029(13)
C2 .022(2) .024(2) .021(2) .001(2) .0004(15) -.002(2)
C1' .020(2) .025(2) .022(2) .007(2) .0010(15) .000(2)
C2' .025(2) .033(2) .020(2) .001(2) .004(2) -.001(2)
C3' .020(2) .035(2) .025(2) .000(2) .004(2) -.001(2)
C4' .028(2) .026(2) .019(2) .003(2) .000(2) -.004(2)
C5' .025(2) .034(2) .020(2) .000(2) .005(2) -.001(2)
C6' .026(2) .029(2) .022(2) .000(2) .003(2) .000(2)
C3 .020(2) .025(2) .018(2) .002(2) .0031(14) -.0007(15)
C4 .022(2) .021(2) .021(2) .003(2) .0072(15) .0019(15)
C5 .027(2) .020(2) .020(2) .005(2) .002(2) .004(2)
C1A .025(2) .025(2) .017(2) .004(2) .0018(15) .0014(15)
C2A .038(2) .024(2) .021(2) .001(2) .005(2) .001(2)
C3A .044(3) .032(2) .019(2) .006(2) .003(2) .001(2)
C4A .030(2) .032(2) .022(2) .006(2) -.004(2) -.002(2)
C5A .023(2) .026(2) .023(2) .004(2) .000(2) .000(2)
C1B .049(3) .040(3) .032(3) .023(2) -.011(2) -.007(2)
C2B .023(2) .044(3) .065(4) .007(2) -.004(2) -.017(3)
C3B .037(3) .040(3) .050(3) .008(2) .014(2) -.010(2)
C4B .036(2) .026(2) .036(2) .005(2) .003(2) -.010(2)
C5B .039(3) .032(2) .036(3) .016(2) .007(2) .006(2)
C6 .019(2) .025(2) .020(2) -.0014(15) .0011(14) .001(2)
C7 .021(2) .022(2) .022(2) .0016(15) .0029(15) -.001(2)
N8 .019(2) .022(2) .017(2) .0016(13) .0032(12) .0006(13)
C9 .021(2) .023(2) .018(2) .0036(15) .0041(15) .0044(15)
C10 .027(2) .030(2) .021(2) -.002(2) .005(2) -.004(2)
N11 .032(2) .059(3) .031(2) -.010(2) .012(2) -.009(2)
C12 .022(2) .031(2) .023(2) .000(2) .007(2) -.002(2)
C13 .030(2) .037(3) .022(2) .001(2) .007(2) .002(2)
N14 .032(2) .066(3) .032(2) -.015(2) .006(2) -.006(2)

loop_
_atom_site_label
_atom_site_fract_x
_atom_site_fract_y
_atom_site_fract_z
_atom_site_U_iso_or_equiv
_atom_site_thermal_displace_type
_atom_site_calc_flag
_atom_site_refinement_flags
_atom_site_occupancy
_atom_site_disorder_group
_atom_site_type_symbol
Br .44869(6) .74199(5) .35615(3) .03315(14) Uani d . 1 . Br
Fe 1.00953(8) 1.43332(6) 1.27215(5) .0236(2) Uani d . 1 . Fe
N1 1.0036(4) 1.0849(3) .7807(3) .0212(7) Uani d . 1 . N
C2 .8354(5) 1.0328(4) .7704(3) .0227(8) Uani d . 1 . C
C1' .7432(5) .9683(4) .6690(3) .0225(8) Uani d . 1 . C
C2' .5900(5) .8835(4) .6689(3) .0265(9) Uani d . 1 . C
H2' .5473 .8709 .7321 .032 Uiso calc R 1 . H
C3' .5009(5) .8177(4) .5759(3) .0274(9) Uani d . 1 . C
H3' .3985 .7621 .5761 .033 Uiso calc R 1 . H
C4' .5687(5) .8370(4) .4824(3) .0253(9) Uani d . 1 . C
C5' .7189(5) .9210(4) .4792(3) .0268(9) Uani d . 1 . C
H5' .7607 .9333 .4156 .032 Uiso calc R 1 . H
C6' .8064(5) .9868(4) .5733(3) .0259(9) Uani d . 1 . C
H6' .9075 1.0435 .5724 .031 Uiso calc R 1 . H
C3 .7656(5) 1.0495(4) .8640(3) .0211(8) Uani d . 1 . C
H3 .6531 1.0217 .8749 .025 Uiso calc R 1 . H
C4 .9184(5) 1.1670(4) 1.0441(3) .0208(8) Uani d . 1 . C
C5 1.0748(5) 1.2339(4) 1.0944(3) .0223(8) Uani d . 1 . C
C1A 1.1057(5) 1.2849(4) 1.2055(3) .0221(8) Uani d . 1 . C
C2A 1.0095(6) 1.2438(4) 1.2890(3) .0279(9) Uani d . 1 . C
H2A .9129 1.1806 1.2816 .034 Uiso calc R 1 . H
C3A 1.0890(6) 1.3172(4) 1.3849(3) .0317(10) Uani d . 1 . C
H3A 1.0536 1.3095 1.4507 .038 Uiso calc R 1 . H
C4A 1.2314(6) 1.4041(4) 1.3624(3) .0288(9) Uani d . 1 . C
H4A 1.3044 1.4635 1.4109 .035 Uiso calc R 1 . H
C5A 1.2430(5) 1.3848(4) 1.2530(3) .0245(8) Uani d . 1 . C
H5A 1.3254 1.4291 1.2179 .029 Uiso calc R 1 . H
C1B .8700(7) 1.5064(5) 1.1520(4) .0410(12) Uani d . 1 . C
H1B .8555 1.4791 1.0806 .049 Uiso calc R 1 . H
C2B .7626(6) 1.4611(5) 1.2255(5) .0456(14) Uani d . 1 . C
H2B .6657 1.3982 1.2109 .055 Uiso calc R 1 . H
C3B .8282(7) 1.5283(5) 1.3255(5) .0420(12) Uani d . 1 . C
H3B .7822 1.5173 1.3878 .050 Uiso calc R 1 . H
C4B .9764(6) 1.6150(4) 1.3129(4) .0333(10) Uani d . 1 . C
H4B 1.0443 1.6716 1.3657 .040 Uiso calc R 1 . H
C5B 1.0040(6) 1.6009(5) 1.2063(4) .0344(10) Uani d . 1 . C
H5B 1.0937 1.6455 1.1770 .041 Uiso calc R 1 . H
C6 1.2138(5) 1.2519(4) 1.0331(3) .0219(8) Uani d . 1 . C
H6 1.3193 1.2980 1.0646 .026 Uiso calc R 1 . H
C7 1.1965(5) 1.2038(4) .9302(3) .0218(8) Uani d . 1 . C
N8 1.0405(4) 1.1352(3) .8837(3) .0198(7) Uani d . 1 . N
C9 .8985(5) 1.1159(4) .9364(3) .0204(8) Uani d . 1 . C
C10 .7638(6) 1.1435(4) 1.0915(3) .0270(9) Uani d . 1 . C
N11 .6341(5) 1.1199(5) 1.1207(3) .0423(11) Uani d . 1 . N
C12 1.3299(5) 1.2185(4) .8572(3) .0255(9) Uani d . 1 . C
H12A 1.3596 1.1358 .8401 .031 Uiso calc R 1 . H
H12B 1.2809 1.2487 .7920 .031 Uiso calc R 1 . H
C13 1.4873(6) 1.3068(5) .9018(3) .0299(9) Uani d . 1 . C
N14 1.6111(5) 1.3756(5) .9303(3) .0460(12) Uani d . 1 . N

loop_
_atom_type_symbol
_atom_type_description
_atom_type_scat_dispersion_real
_atom_type_scat_dispersion_imag
_atom_type_scat_source
C C .0033 .0016 'International Tables Vol C Tables 4.2.6.8 and 6.1.1.4'
H H .0000 .0000 'International Tables Vol C Tables 4.2.6.8 and 6.1.1.4'
N N .0061 .0033 'International Tables Vol C Tables 4.2.6.8 and 6.1.1.4'
Fe Fe .3463 .8444 'International Tables Vol C Tables 4.2.6.8 and 6.1.1.4'
Br Br -.2901 2.4595 'International Tables Vol C Tables 4.2.6.8 and 6.1.1.4'

loop_
_geom_angle_atom_site_label_1
_geom_angle_atom_site_label_2
_geom_angle_atom_site_label_3
_geom_angle
C5B Fe C4B 40.7(2)
C5B Fe C2B 68.4(2)
C4B Fe C2B 67.9(2)
C5B Fe C1A 123.2(2)
C4B Fe C1A 160.3(2)
C2B Fe C1A 121.5(2)
C5B Fe C5A 105.6(2)
C4B Fe C5A 123.4(2)
C2B Fe C5A 156.1(2)
C1A Fe C5A 41.1(2)
C5B Fe C2A 161.7(2)
C4B Fe C2A 156.8(2)
C2B Fe C2A 109.2(2)
C1A Fe C2A 41.4(2)
C5A Fe C2A 68.9(2)
C5B Fe C1B 40.8(2)
C4B Fe C1B 68.1(2)
C2B Fe C1B 40.4(2)
C1A Fe C1B 106.9(2)
C5A Fe C1B 120.1(2)
C2A Fe C1B 125.6(2)
C5B Fe C4A 119.4(2)
C4B Fe C4A 107.0(2)
C2B Fe C4A 162.7(2)
C1A Fe C4A 68.9(2)
C5A Fe C4A 40.6(2)
C2A Fe C4A 68.5(2)
C1B Fe C4A 154.9(2)
C5B Fe C3B 68.4(2)
C4B Fe C3B 40.4(2)
C2B Fe C3B 40.5(2)
C1A Fe C3B 157.4(2)
C5A Fe C3B 160.8(2)
C2A Fe C3B 122.3(2)
C1B Fe C3B 68.1(2)
C4A Fe C3B 125.1(2)
C5B Fe C3A 155.2(2)
C4B Fe C3A 121.3(2)
C2B Fe C3A 126.8(2)
C1A Fe C3A 68.9(2)
C5A Fe C3A 68.3(2)
C2A Fe C3A 40.6(2)
C1B Fe C3A 163.2(2)
C4A Fe C3A 40.4(2)
C3B Fe C3A 109.0(2)
C2 N1 N8 103.5(3)
N1 C2 C3 112.5(3)
N1 C2 C1' 121.1(4)
C3 C2 C1' 126.4(4)
C2' C1' C6' 119.0(4)
C2' C1' C2 118.9(4)
C6' C1' C2 122.0(4)
C3' C2' C1' 121.2(4)
C3' C2' H2' 119.4(2)
C1' C2' H2' 119.4(2)
C2' C3' C4' 118.3(4)
C2' C3' H3' 120.8(2)
C4' C3' H3' 120.8(2)
C5' C4' C3' 122.2(4)
C5' C4' Br 119.9(3)
C3' C4' Br 117.8(3)
C4' C5' C6' 118.7(4)
C4' C5' H5' 120.7(2)
C6' C5' H5' 120.7(2)
C5' C6' C1' 120.6(4)
C5' C6' H6' 119.7(2)
C1' C6' H6' 119.7(2)
C9 C3 C2 105.6(3)
C9 C3 H3 127.2(2)
C2 C3 H3 127.2(2)
C5 C4 C9 121.0(4)
C5 C4 C10 125.0(4)
C9 C4 C10 114.0(3)
C4 C5 C6 117.2(4)
C4 C5 C1A 123.8(4)
C6 C5 C1A 119.0(4)
C5A C1A C2A 106.7(3)
C5A C1A C5 125.8(4)
C2A C1A C5 127.5(4)
C5A C1A Fe 69.2(2)
C2A C1A Fe 69.2(2)
C5 C1A Fe 127.8(3)
C3A C2A C1A 108.1(4)
C3A C2A Fe 70.1(3)
C1A C2A Fe 69.5(2)
C3A C2A H2A 126.0(3)
C1A C2A H2A 126.0(2)
Fe C2A H2A 126.01(13)
C4A C3A C2A 108.4(4)
C4A C3A Fe 69.5(3)
C2A C3A Fe 69.2(2)
C4A C3A H3A 125.8(2)
C2A C3A H3A 125.8(3)
Fe C3A H3A 127.00(13)
C5A C4A C3A 108.3(4)
C5A C4A Fe 69.5(2)
C3A C4A Fe 70.1(3)
C5A C4A H4A 125.8(2)
C3A C4A H4A 125.8(2)
Fe C4A H4A 126.21(13)
C4A C5A C1A 108.6(4)
C4A C5A Fe 70.0(2)
C1A C5A Fe 69.7(2)
C4A C5A H5A 125.7(2)
C1A C5A H5A 125.7(2)
Fe C5A H5A 126.25(12)
C2B C1B C5B 108.1(4)
C2B C1B Fe 70.0(3)
C5B C1B Fe 69.1(3)
C2B C1B H1B 126.0(3)
C5B C1B H1B 126.0(3)
Fe C1B H1B 126.47(14)
C3B C2B C1B 108.2(5)
C3B C2B Fe 69.9(3)
C1B C2B Fe 69.6(3)
C3B C2B H2B 125.9(3)
C1B C2B H2B 125.9(3)
Fe C2B H2B 126.1(2)
C4B C3B C2B 107.5(5)
C4B C3B Fe 69.4(3)
C2B C3B Fe 69.5(3)
C4B C3B H3B 126.2(3)
C2B C3B H3B 126.2(3)
Fe C3B H3B 126.3(2)
C3B C4B C5B 108.5(4)
C3B C4B Fe 70.2(3)
C5B C4B Fe 69.2(3)
C3B C4B H4B 125.7(3)
C5B C4B H4B 125.7(3)
Fe C4B H4B 126.50(13)
C4B C5B C1B 107.6(5)
C4B C5B Fe 70.2(3)
C1B C5B Fe 70.1(3)
C4B C5B H5B 126.2(3)
C1B C5B H5B 126.2(3)
Fe C5B H5B 125.14(14)
C7 C6 C5 122.4(4)
C7 C6 H6 118.8(2)
C5 C6 H6 118.8(2)
C6 C7 N8 118.8(4)
C6 C7 C12 127.5(4)
N8 C7 C12 113.7(3)
N1 N8 C7 125.0(3)
N1 N8 C9 112.4(3)
C7 N8 C9 122.5(3)
C3 C9 N8 106.0(3)
C3 C9 C4 135.9(4)
N8 C9 C4 118.0(3)
N11 C10 C4 174.0(5)
C13 C12 C7 113.5(3)
C13 C12 H12A 108.9(3)
C7 C12 H12A 108.9(2)
C13 C12 H12B 108.9(2)
C7 C12 H12B 108.9(2)
H12A C12 H12B 107.7
N14 C13 C12 175.9(5)

loop_
_geom_bond_atom_site_label_1
_geom_bond_atom_site_label_2
_geom_bond_site_symmetry_2
_geom_bond_distance
_geom_bond_publ_flag
Br C4' . 1.907(4) ?
Fe C5B . 2.031(5) yes
Fe C4B . 2.045(4) yes
Fe C2B . 2.049(5) yes
Fe C1A . 2.054(4) yes
Fe C5A . 2.048(4) yes
Fe C2A . 2.050(4) yes
Fe C1B . 2.044(5) yes
Fe C4A . 2.055(4) yes
Fe C3B . 2.054(5) yes
Fe C3A . 2.062(5) yes
N1 C2 . 1.353(5) ?
N1 N8 . 1.370(4) ?
C2 C3 . 1.401(5) ?
C2 C1' . 1.475(5) ?
C1' C2' . 1.400(6) ?
C1' C6' . 1.402(6) ?
C2' C3' . 1.389(6) ?
C2' H2' . .93 ?
C3' C4' . 1.394(6) ?
C3' H3' . .93 ?
C4' C5' . 1.385(6) ?
C5' C6' . 1.396(6) ?
C5' H5' . .93 ?
C6' H6' . .93 ?
C3 C9 . 1.379(5) ?
C3 H3 . .93 ?
C4 C5 . 1.387(6) ?
C4 C9 . 1.432(5) ?
C4 C10 . 1.439(6) ?
C5 C6 . 1.436(6) ?
C5 C1A . 1.468(5) ?
C1A C5A . 1.441(6) ?
C1A C2A . 1.449(6) ?
C2A C3A . 1.428(6) ?
C2A H2A . .93 ?
C3A C4A . 1.422(7) ?
C3A H3A . .93 ?
C4A C5A . 1.423(6) ?
C4A H4A . .93 ?
C5A H5A . .93 ?
C1B C2B . 1.413(8) ?
C1B C5B . 1.419(7) ?
C1B H1B . .93 ?
C2B C3B . 1.420(7) ?
C2B H2B . .93 ?
C3B C4B . 1.415(7) ?
C3B H3B . .93 ?
C4B C5B . 1.416(7) ?
C4B H4B . .93 ?
C5B H5B . .93 ?
C6 C7 . 1.367(5) ?
C6 H6 . .93 ?
C7 N8 . 1.377(5) ?
C7 C12 . 1.503(5) ?
N8 C9 . 1.388(5) ?
C10 N11 . 1.142(6) ?
C12 C13 . 1.468(6) ?
C12 H12A . .97 ?
C12 H12B . .97 ?
C13 N14 . 1.134(6) ?

loop_
_geom_torsion_atom_site_label_1
_geom_torsion_atom_site_label_2
_geom_torsion_atom_site_label_3
_geom_torsion_atom_site_label_4
_geom_torsion
N8 N1 C2 C3 .3(5)
N8 N1 C2 C1' 179.5(4)
N1 C2 C1' C2' 160.5(4)
C3 C2 C1' C2' -20.4(6)
N1 C2 C1' C6' -17.8(6)
C3 C2 C1' C6' 161.3(4)
C6' C1' C2' C3' .2(6)
C2 C1' C2' C3' -178.2(4)
C1' C2' C3' C4' .7(7)
C2' C3' C4' C5' -1.3(7)
C2' C3' C4' Br 178.0(3)
C3' C4' C5' C6' 1.0(7)
Br C4' C5' C6' -178.4(3)
C4' C5' C6' C1' .0(7)
C2' C1' C6' C5' -.5(6)
C2 C1' C6' C5' 177.8(4)
N1 C2 C3 C9 .0(5)
C1' C2 C3 C9 -179.2(4)
C9 C4 C5 C6 1.4(6)
C10 C4 C5 C6 -177.7(4)
C9 C4 C5 C1A -177.8(4)
C10 C4 C5 C1A 3.1(7)
C4 C5 C1A C5A -160.1(4)
C6 C5 C1A C5A 20.6(6)
C4 C5 C1A C2A 21.8(7)
C6 C5 C1A C2A -157.4(4)
C4 C5 C1A Fe -69.8(5)
C6 C5 C1A Fe 110.9(4)
C5B Fe C1A C5A 74.9(3)
C4B Fe C1A C5A 44.5(6)
C2B Fe C1A C5A 158.3(3)
C2A Fe C1A C5A -118.2(3)
C1B Fe C1A C5A 116.6(3)
C4A Fe C1A C5A -37.2(2)
C3B Fe C1A C5A -169.7(5)
C3A Fe C1A C5A -80.7(3)
C5B Fe C1A C2A -166.8(3)
C4B Fe C1A C2A 162.7(5)
C2B Fe C1A C2A -83.5(3)
C5A Fe C1A C2A 118.2(3)
C1B Fe C1A C2A -125.2(3)
C4A Fe C1A C2A 81.0(3)
C3B Fe C1A C2A -51.5(6)
C3A Fe C1A C2A 37.6(3)
C5B Fe C1A C5 -44.9(4)
C4B Fe C1A C5 -75.3(7)
C2B Fe C1A C5 38.5(5)
C5A Fe C1A C5 -119.8(5)
C2A Fe C1A C5 122.0(5)
C1B Fe C1A C5 -3.2(4)
C4A Fe C1A C5 -157.0(4)
C3B Fe C1A C5 70.4(7)
C3A Fe C1A C5 159.5(4)
C5A C1A C2A C3A -.4(5)
C5 C1A C2A C3A 177.9(4)
Fe C1A C2A C3A -59.7(3)
C5A C1A C2A Fe 59.3(3)
C5 C1A C2A Fe -122.3(4)
C5B Fe C2A C3A 156.5(6)
C4B Fe C2A C3A -46.1(6)
C2B Fe C2A C3A -124.6(3)
C1A Fe C2A C3A 119.2(4)
C5A Fe C2A C3A 80.8(3)
C1B Fe C2A C3A -166.6(3)
C4A Fe C2A C3A 37.1(3)
C3B Fe C2A C3A -81.7(3)
C5B Fe C2A C1A 37.3(7)
C4B Fe C2A C1A -165.2(4)
C2B Fe C2A C1A 116.2(3)
C5A Fe C2A C1A -38.4(2)
C1B Fe C2A C1A 74.2(3)
C4A Fe C2A C1A -82.1(3)
C3B Fe C2A C1A 159.1(3)
C3A Fe C2A C1A -119.2(4)
C1A C2A C3A C4A .7(5)
Fe C2A C3A C4A -58.7(3)
C1A C2A C3A Fe 59.3(3)
C5B Fe C3A C4A -42.5(6)
C4B Fe C3A C4A -79.3(3)
C2B Fe C3A C4A -163.9(3)
C1A Fe C3A C4A 81.9(3)
C5A Fe C3A C4A 37.5(3)
C2A Fe C3A C4A 120.1(4)
C1B Fe C3A C4A 160.6(6)
C3B Fe C3A C4A -122.1(3)
C5B Fe C3A C2A -162.6(4)
C4B Fe C3A C2A 160.6(3)
C2B Fe C3A C2A 76.0(3)
C1A Fe C3A C2A -38.2(3)
C5A Fe C3A C2A -82.5(3)
C1B Fe C3A C2A 40.5(8)
C4A Fe C3A C2A -120.1(4)
C3B Fe C3A C2A 117.8(3)
C2A C3A C4A C5A -.6(5)
Fe C3A C4A C5A -59.1(3)
C2A C3A C4A Fe 58.5(3)
C5B Fe C4A C5A -79.4(3)
C4B Fe C4A C5A -121.8(3)
C2B Fe C4A C5A 167.9(6)
C1A Fe C4A C5A 37.7(2)
C2A Fe C4A C5A 82.3(3)
C1B Fe C4A C5A -47.3(5)
C3B Fe C4A C5A -162.5(3)
C3A Fe C4A C5A 119.5(4)
C5B Fe C4A C3A 161.1(3)
C4B Fe C4A C3A 118.6(3)
C2B Fe C4A C3A 48.3(8)
C1A Fe C4A C3A -81.8(3)
C5A Fe C4A C3A -119.5(4)
C2A Fe C4A C3A -37.3(3)
C1B Fe C4A C3A -166.8(4)
C3B Fe C4A C3A 77.9(3)
C3A C4A C5A C1A .4(5)
Fe C4A C5A C1A -59.1(3)
C3A C4A C5A Fe 59.5(3)
C2A C1A C5A C4A .0(5)
C5 C1A C5A C4A -178.4(4)
Fe C1A C5A C4A 59.3(3)
C2A C1A C5A Fe -59.3(3)
C5 C1A C5A Fe 122.3(4)
C5B Fe C5A C4A 117.3(3)
C4B Fe C5A C4A 76.7(3)
C2B Fe C5A C4A -171.1(5)
C1A Fe C5A C4A -119.8(4)
C2A Fe C5A C4A -81.2(3)
C1B Fe C5A C4A 158.9(3)
C3B Fe C5A C4A 48.2(7)
C3A Fe C5A C4A -37.4(3)
C5B Fe C5A C1A -122.9(3)
C4B Fe C5A C1A -163.5(2)
C2B Fe C5A C1A -51.3(6)
C2A Fe C5A C1A 38.6(2)
C1B Fe C5A C1A -81.3(3)
C4A Fe C5A C1A 119.8(4)
C3B Fe C5A C1A 168.0(6)
C3A Fe C5A C1A 82.4(3)
C5B Fe C1B C2B -119.5(4)
C4B Fe C1B C2B -81.3(3)
C1A Fe C1B C2B 119.0(3)
C5A Fe C1B C2B 161.8(3)
C2A Fe C1B C2B 77.3(4)
C4A Fe C1B C2B -164.6(4)
C3B Fe C1B C2B -37.6(3)
C3A Fe C1B C2B 46.0(8)
C4B Fe C1B C5B 38.2(3)
C2B Fe C1B C5B 119.5(4)
C1A Fe C1B C5B -121.5(3)
C5A Fe C1B C5B -78.7(3)
C2A Fe C1B C5B -163.2(3)
C4A Fe C1B C5B -45.2(6)
C3B Fe C1B C5B 81.9(3)
C3A Fe C1B C5B 165.5(6)
C5B C1B C2B C3B .7(6)
Fe C1B C2B C3B 59.5(4)
C5B C1B C2B Fe -58.8(3)
C5B Fe C2B C3B -81.7(3)
C4B Fe C2B C3B -37.7(3)
C1A Fe C2B C3B 161.7(3)
C5A Fe C2B C3B -161.3(4)
C2A Fe C2B C3B 117.7(3)
C1B Fe C2B C3B -119.4(5)
C4A Fe C2B C3B 38.5(8)
C3A Fe C2B C3B 75.7(4)
C5B Fe C2B C1B 37.7(3)
C4B Fe C2B C1B 81.6(3)
C1A Fe C2B C1B -78.9(3)
C5A Fe C2B C1B -41.9(6)
C2A Fe C2B C1B -122.9(3)
C4A Fe C2B C1B 157.9(6)
C3B Fe C2B C1B 119.4(5)
C3A Fe C2B C1B -164.9(3)
C1B C2B C3B C4B .0(6)
Fe C2B C3B C4B 59.3(4)
C1B C2B C3B Fe -59.3(4)
C5B Fe C3B C4B -37.4(3)
C2B Fe C3B C4B -118.9(5)
C1A Fe C3B C4B -163.0(4)
C5A Fe C3B C4B 37.9(8)
C2A Fe C3B C4B 159.3(3)
C1B Fe C3B C4B -81.4(3)
C4A Fe C3B C4B 74.2(4)
C3A Fe C3B C4B 116.3(3)
C5B Fe C3B C2B 81.5(4)
C4B Fe C3B C2B 118.9(5)
C1A Fe C3B C2B -44.1(7)
C5A Fe C3B C2B 156.8(6)
C2A Fe C3B C2B -81.8(4)
C1B Fe C3B C2B 37.5(4)
C4A Fe C3B C2B -166.9(3)
C3A Fe C3B C2B -124.8(4)
C2B C3B C4B C5B -.6(6)
Fe C3B C4B C5B 58.7(3)
C2B C3B C4B Fe -59.3(4)
C5B Fe C4B C3B 119.9(4)
C2B Fe C4B C3B 37.9(3)
C1A Fe C4B C3B 160.5(5)
C5A Fe C4B C3B -166.0(3)
C2A Fe C4B C3B -49.4(6)
C1B Fe C4B C3B 81.6(4)
C4A Fe C4B C3B -124.5(3)
C3A Fe C4B C3B -82.8(4)
C2B Fe C4B C5B -82.0(3)
C1A Fe C4B C5B 40.6(6)
C5A Fe C4B C5B 74.1(3)
C2A Fe C4B C5B -169.3(4)
C1B Fe C4B C5B -38.3(3)
C4A Fe C4B C5B 115.6(3)
C3B Fe C4B C5B -119.9(4)
C3A Fe C4B C5B 157.3(3)
C3B C4B C5B C1B 1.0(5)
Fe C4B C5B C1B 60.4(3)
C3B C4B C5B Fe -59.3(4)
C2B C1B C5B C4B -1.0(5)
Fe C1B C5B C4B -60.4(3)
C2B C1B C5B Fe 59.4(4)
C2B Fe C5B C4B 80.9(3)
C1A Fe C5B C4B -164.8(3)
C5A Fe C5B C4B -123.5(3)
C2A Fe C5B C4B 166.6(5)
C1B Fe C5B C4B 118.2(4)
C4A Fe C5B C4B -81.9(3)
C3B Fe C5B C4B 37.2(3)
C3A Fe C5B C4B -51.8(6)
C4B Fe C5B C1B -118.2(4)
C2B Fe C5B C1B -37.4(3)
C1A Fe C5B C1B 77.0(3)
C5A Fe C5B C1B 118.2(3)
C2A Fe C5B C1B 48.4(7)
C4A Fe C5B C1B 159.8(3)
C3B Fe C5B C1B -81.1(3)
C3A Fe C5B C1B -170.0(4)
C4 C5 C6 C7 -1.3(6)
C1A C5 C6 C7 177.9(4)
C5 C6 C7 N8 -.2(6)
C5 C6 C7 C12 178.5(4)
C2 N1 N8 C7 -176.9(4)
C2 N1 N8 C9 -.4(4)
C6 C7 N8 N1 178.0(4)
C12 C7 N8 N1 -.9(6)
C6 C7 N8 C9 1.8(6)
C12 C7 N8 C9 -177.1(4)
C2 C3 C9 N8 -.3(4)
C2 C3 C9 C4 178.2(5)
N1 N8 C9 C3 .5(4)
C7 N8 C9 C3 177.1(4)
N1 N8 C9 C4 -178.3(3)
C7 N8 C9 C4 -1.7(6)
C5 C4 C9 C3 -178.3(5)
C10 C4 C9 C3 .9(7)
C5 C4 C9 N8 .1(6)
C10 C4 C9 N8 179.2(4)
C5 C4 C10 N11 177(5)
C9 C4 C10 N11 -2(5)
C6 C7 C12 C13 -7.2(6)
N8 C7 C12 C13 171.6(4)
C7 C12 C13 N14 -161(8)
